data_5900019
loop_
_publ_author_name
'Wells, A. F.'

_publ_section_title
;
 The Crystal Structure of the Trimethylstibine Dihalides (CH~3~)~3~SbX~2~
;
_journal_issue 1-6
_journal_name_full
;
 Zeitschrift f\"ur Kristallographie - Crystalline Materials
;
_journal_page_first 367
_journal_page_last 367
_journal_paper_doi 10.1524/zkri.1938.99.1.367
_journal_volume 99
_journal_year 1938
_chemical_formula_sum 'C3 H6 I2 Sb'
_chemical_name_systematic 'Antimony diiodopropane'
_symmetry_Int_Tables_number 190
_symmetry_space_group_name_H-M 'P -6 2 c'
_cell_angle_alpha 90
_cell_angle_beta 90
_cell_angle_gamma 120
_cell_formula_units_Z 2
_cell_length_a 7.53
_cell_length_b 7.53
_cell_length_c 9.59
_cod_data_source_file 020_antimony_diiodopropane.cif
_cod_data_source_block antimony_diiodopropane
_cod_depositor_comments
;
 Added the _citation_author_ordinal data item to the CITATION_AUTHOR loop
 and updated the _citation_author_name data item value.

 Antanas Vaitkus,
 2021-05-03
;
_cod_database_code 5900019

loop_
_atom_site_label
_atom_site_type_symbol
_atom_site_symmetry_multiplicity
_atom_site_Wyckoff_symbol
_atom_site_fract_x
_atom_site_fract_y
_atom_site_fract_z
_atom_site_attached_hydrogens
Sb Sb 2 c 0.333 0.667 0.25 0
I I 4 f 0.333 0.667 -0.050 0
C C 6 h 0.081 0.720 0.25 3

loop_
_citation_author_citation_id
_citation_author_ordinal
_citation_author_name
1 1 'Kitajgorodskij, A. I.'

loop_
_citation_id
_citation_coordinate_linkage
_citation_title
_citation_book_title
_citation_country
_citation_page_first
_citation_page_last
_citation_year
_citation_book_publisher
_cod_citation_special_details
1 yes ? 'Organicheskaja Kristallokhimija' USSR ? ? 1955 'Izdatel'stvo Akademii Nauk SSSR'
;

Coordinates are presented as published in this book, Kitajgorodskij's
"Organicheskaja Kristallokhimija", keyed in manually.

Saulius Gra\<zulis
;

loop_
_geom_bond_atom_site_label_1
_geom_bond_atom_site_label_2
_geom_bond_distance
Sb C 2.13(3)
Sb I 2.88(3)
